data_4080836
loop_
_publ_author_name
'Khiri-Meribout, Naima'
'Bertrand, Etienne'
'Bayardon, J\'er\^ome'
'Eymin, Marie-Jo\"elle'
'Rousselin, Yoann'
'Cattey, H\'el\`ene'
'Fortin, Daniel'
'Harvey, Pierre D.'
'Jug\'e, Sylvain'

_publ_section_title
;
 P-Chirogenic Phosphines Supported by Calix[4]arene: New Insight into
 Palladium-Catalyzed Asymmetric Allylic Substitution
;
_journal_issue 9
_journal_name_full Organometallics
_journal_page_first 2827
_journal_paper_doi 10.1021/om400229p
_journal_volume 32
_journal_year 2013
_chemical_absolute_configuration ad
_chemical_formula_moiety 'C53 H61 B Cl O5 P'
_chemical_formula_sum 'C53 H61 B Cl O5 P'
_chemical_formula_weight 855.25
_space_group_IT_number 19
_symmetry_cell_setting orthorhombic
_symmetry_space_group_name_Hall 'P 2ac 2ab'
_symmetry_space_group_name_H-M 'P 21 21 21'
_atom_sites_solution_hydrogens geom
_atom_sites_solution_primary direct
_atom_sites_solution_secondary difmap
_audit_creation_method SHELXL-97
_cell_angle_alpha 90.00
_cell_angle_beta 90.00
_cell_angle_gamma 90.00
_cell_formula_units_Z 4
_cell_length_a 15.7555(4)
_cell_length_b 15.9369(4)
_cell_length_c 18.3866(5)
_cell_measurement_reflns_used 14265
_cell_measurement_temperature 115(2)
_cell_measurement_theta_max 27.485
_cell_measurement_theta_min 0.998
_cell_volume 4616.8(2)
_computing_cell_refinement 'HKL Scalepack (Otwinowski & Minor 1997)'
_computing_data_collection 'KappaCCD Server Software (Nonius,1997)'
_computing_data_reduction 'HKL Denzo and Scalepack (Otwinowski & Minor 1997)'
_computing_molecular_graphics 'ORTEP3 (Farrugia,1997)'
_computing_publication_material 'WinGX publication routines (Farrugia, 1999)'
_computing_structure_refinement 'SHELXL-97 (Sheldrick, 1997)'
_computing_structure_solution 'SIR92 (Altomare, 1993)'
_diffrn_ambient_temperature 115(2)
_diffrn_measured_fraction_theta_full 0.994
_diffrn_measured_fraction_theta_max 0.994
_diffrn_measurement_device_type KappaCCD
_diffrn_measurement_method '\f scans (\k = 0) + additional \w scans'
_diffrn_radiation_monochromator graphite
_diffrn_radiation_source 'fine-focus sealed tube'
_diffrn_radiation_type MoK\a
_diffrn_radiation_wavelength 0.71073
_diffrn_reflns_av_R_equivalents 0.0000
_diffrn_reflns_av_sigmaI/netI 0.0598
_diffrn_reflns_limit_h_max 20
_diffrn_reflns_limit_h_min -20
_diffrn_reflns_limit_k_max 20
_diffrn_reflns_limit_k_min -20
_diffrn_reflns_limit_l_max 23
_diffrn_reflns_limit_l_min -23
_diffrn_reflns_number 10441
_diffrn_reflns_theta_full 27.49
_diffrn_reflns_theta_max 27.49
_diffrn_reflns_theta_min 2.79
_diffrn_standards_number 0
_exptl_absorpt_coefficient_mu 0.165
_exptl_absorpt_correction_type none
_exptl_crystal_colour colourless
_exptl_crystal_density_diffrn 1.230
_exptl_crystal_density_method 'not measured'
_exptl_crystal_description prism
_exptl_crystal_F_000 1824
_exptl_crystal_size_max 0.40
_exptl_crystal_size_mid 0.25
_exptl_crystal_size_min 0.22
_refine_diff_density_max 0.253
_refine_diff_density_min -0.269
_refine_diff_density_rms 0.044
_refine_ls_abs_structure_details 'Flack H D (1983), Acta Cryst. A39, 876-881'
_refine_ls_abs_structure_Flack 0.00(5)
_refine_ls_extinction_method none
_refine_ls_goodness_of_fit_ref 1.018
_refine_ls_hydrogen_treatment mixed
_refine_ls_matrix_type full
_refine_ls_number_parameters 617
_refine_ls_number_reflns 10441
_refine_ls_number_restraints 77
_refine_ls_restrained_S_all 1.028
_refine_ls_R_factor_all 0.0692
_refine_ls_R_factor_gt 0.0470
_refine_ls_shift/su_max 0.001
_refine_ls_shift/su_mean 0.000
_refine_ls_structure_factor_coef Fsqd
_refine_ls_weighting_details 'calc w=1/[\s^2^(Fo^2^)+(0.0281P)^2^+2.1882P] where P=(Fo^2^+2Fc^2^)/3'
_refine_ls_weighting_scheme calc
_refine_ls_wR_factor_gt 0.0919
_refine_ls_wR_factor_ref 0.1021
_reflns_number_gt 8402
_reflns_number_total 10441
_reflns_threshold_expression >2sigma(I)
_cod_data_source_file om400229p_si_002.cif
_cod_data_source_block compound14c_etjug1new
_cod_database_code 4080836

loop_
_symmetry_equiv_pos_as_xyz
'x, y, z'
'-x+1/2, -y, z+1/2'
'x+1/2, -y+1/2, -z'
'-x, y+1/2, -z+1/2'

loop_
_atom_site_label
_atom_site_type_symbol
_atom_site_fract_x
_atom_site_fract_y
_atom_site_fract_z
_atom_site_U_iso_or_equiv
_atom_site_adp_type
_atom_site_occupancy
_atom_site_symmetry_multiplicity
_atom_site_calc_flag
_atom_site_refinement_flags
_atom_site_disorder_assembly
_atom_site_disorder_group
C1 C 0.30812(16) 0.11828(14) 0.62120(13) 0.0303(6) Uani 1 1 d . B .
C2 C 0.36436(17) 0.16611(16) 0.66196(14) 0.0360(6) Uani 1 1 d . . .
H2 H 0.3738 0.2220 0.6497 0.043 Uiso 1 1 calc R . .
C3 C 0.40657(19) 0.13133(18) 0.72071(15) 0.0435(7) Uani 1 1 d . . .
H3 H 0.4443 0.1637 0.7476 0.052 Uiso 1 1 calc R . .
C4 C 0.39262(19) 0.04832(17) 0.73938(15) 0.0415(7) Uani 1 1 d . . .
H4 H 0.4217 0.0247 0.7784 0.050 Uiso 1 1 calc R . .
C5 C 0.33557(19) 0.00059(16) 0.70014(15) 0.0394(7) Uani 1 1 d . . .
H5 H 0.3254 -0.0549 0.7133 0.047 Uiso 1 1 calc R . .
C6 C 0.29357(18) 0.03529(15) 0.64128(14) 0.0353(6) Uani 1 1 d . . .
H6 H 0.2553 0.0029 0.6149 0.042 Uiso 1 1 calc R . .
C7 C 0.31665(17) 0.14324(14) 0.46222(13) 0.0322(6) Uani 1 1 d . A .
C8 C 0.2829(2) 0.09714(15) 0.40388(15) 0.0417(7) Uani 1 1 d . . .
H8 H 0.2286 0.0748 0.4077 0.050 Uiso 1 1 calc R . .
C9 C 0.3292(2) 0.08430(19) 0.34065(16) 0.0512(8) Uani 1 1 d . . .
H9 H 0.3061 0.0538 0.3024 0.061 Uiso 1 1 calc R . .
C10 C 0.4091(2) 0.11690(18) 0.33514(16) 0.0489(8) Uani 1 1 d . . .
H10 H 0.4399 0.1088 0.2926 0.059 Uiso 1 1 calc R . .
C11 C 0.44522(19) 0.16190(16) 0.39201(15) 0.0411(7) Uani 1 1 d . . .
H11 H 0.4996 0.1839 0.3874 0.049 Uiso 1 1 calc R . .
C12 C 0.39943(18) 0.17376(15) 0.45587(14) 0.0344(6) Uani 1 1 d . A .
C13 C 0.5143(5) 0.2392(6) 0.5109(4) 0.065(3) Uani 0.59 1 d PD A 1
H13A H 0.5303 0.2662 0.5555 0.097 Uiso 0.59 1 calc PR A 1
H13B H 0.5211 0.2778 0.4712 0.097 Uiso 0.59 1 calc PR A 1
H13C H 0.5496 0.1910 0.5031 0.097 Uiso 0.59 1 calc PR A 1
C13B C 0.5224(8) 0.2024(8) 0.5362(8) 0.074(4) Uani 0.41 1 d PD A 2
H13D H 0.5354 0.1435 0.5372 0.111 Uiso 0.41 1 calc PR A 2
H13E H 0.5320 0.2261 0.5835 0.111 Uiso 0.41 1 calc PR A 2
H13F H 0.5582 0.2299 0.5013 0.111 Uiso 0.41 1 calc PR A 2
C14 C 0.24086(16) 0.27128(14) 0.55674(13) 0.0285(5) Uani 1 1 d . B 2
C15 C 0.26639(15) 0.33136(14) 0.50584(13) 0.0280(5) Uani 1 1 d . B 2
H15 H 0.2965 0.3142 0.4649 0.034 Uiso 1 1 calc R B 2
C16 C 0.24801(16) 0.41607(13) 0.51472(12) 0.0265(5) Uani 1 1 d . B 2
C17 C 0.20068(16) 0.43959(14) 0.57529(13) 0.0280(5) Uani 1 1 d . B 2
C18 C 0.18100(15) 0.38258(15) 0.63126(13) 0.0293(5) Uani 1 1 d . B 2
C19 C 0.20052(16) 0.29849(15) 0.62005(13) 0.0300(5) Uani 1 1 d . B 2
H19 H 0.1863 0.2594 0.6556 0.036 Uiso 1 1 calc R B 2
C20 C 0.28320(16) 0.48210(14) 0.46369(13) 0.0283(5) Uani 1 1 d . B 2
H20A H 0.2382 0.5204 0.4498 0.034 Uiso 1 1 calc R B 2
H20B H 0.3043 0.4552 0.4200 0.034 Uiso 1 1 calc R B 2
C21 C 0.35454(15) 0.53107(14) 0.49960(12) 0.0264(5) Uani 1 1 d . B 2
C22 C 0.35130(15) 0.61797(14) 0.50808(12) 0.0246(5) Uani 1 1 d . B 2
C23 C 0.41238(15) 0.66086(14) 0.54825(12) 0.0250(5) Uani 1 1 d . B 2
C24 C 0.48066(16) 0.61658(15) 0.57633(13) 0.0307(5) Uani 1 1 d . B 2
H24 H 0.5218 0.6445 0.6033 0.037 Uiso 1 1 calc R B 2
C25 C 0.48809(17) 0.53122(16) 0.56463(14) 0.0330(6) Uani 1 1 d . B 2
H25 H 0.5355 0.5024 0.5815 0.040 Uiso 1 1 calc R B 2
C26 C 0.42452(16) 0.48883(14) 0.52757(13) 0.0300(5) Uani 1 1 d . B 2
H26 H 0.4288 0.4311 0.5213 0.036 Uiso 1 1 calc R B 2
C27 C 0.40549(17) 0.75473(14) 0.56346(13) 0.0294(5) Uani 1 1 d . B 2
H27A H 0.4570 0.7825 0.5475 0.035 Uiso 1 1 calc R B 2
H27B H 0.3583 0.7779 0.5361 0.035 Uiso 1 1 calc R B 2
C28 C 0.39212(17) 0.77110(14) 0.64389(13) 0.0290(5) Uani 1 1 d . B 2
C29 C 0.31686(16) 0.74504(14) 0.67775(13) 0.0297(5) Uani 1 1 d . B 2
C30 C 0.30633(16) 0.74974(14) 0.75302(13) 0.0287(5) Uani 1 1 d . B 2
C31 C 0.36895(16) 0.78823(14) 0.79411(13) 0.0305(6) Uani 1 1 d . B 2
H31 H 0.3617 0.7946 0.8440 0.037 Uiso 1 1 calc R B 2
C32 C 0.44230(16) 0.81722(14) 0.76101(13) 0.0295(5) Uani 1 1 d . B 2
C33 C 0.45514(16) 0.80781(14) 0.68641(14) 0.0300(5) Uani 1 1 d . B 2
H33 H 0.5055 0.8259 0.6652 0.036 Uiso 1 1 calc R B 2
C34 C 0.23436(16) 0.70425(14) 0.79043(13) 0.0310(6) Uani 1 1 d . B 2
H34A H 0.1808 0.7186 0.7677 0.037 Uiso 1 1 calc R B 2
H34B H 0.2318 0.7203 0.8413 0.037 Uiso 1 1 calc R B 2
C35 C 0.25059(17) 0.60994(14) 0.78379(12) 0.0291(5) Uani 1 1 d . B 2
C36 C 0.18974(15) 0.55524(15) 0.75584(13) 0.0293(5) Uani 1 1 d . B 2
C37 C 0.20837(16) 0.47086(15) 0.74102(13) 0.0301(5) Uani 1 1 d . B 2
C38 C 0.28905(16) 0.44176(15) 0.75885(14) 0.0325(6) Uani 1 1 d . B 2
H38 H 0.3031 0.3861 0.7494 0.039 Uiso 1 1 calc R B 2
C39 C 0.34882(17) 0.49401(16) 0.79042(14) 0.0340(6) Uani 1 1 d . B 2
H39 H 0.4016 0.4729 0.8039 0.041 Uiso 1 1 calc R B 2
C40 C 0.32969(16) 0.57763(16) 0.80186(13) 0.0319(6) Uani 1 1 d . B 2
H40 H 0.3705 0.6128 0.8220 0.038 Uiso 1 1 calc R B 2
C41 C 0.14608(16) 0.41343(16) 0.70328(13) 0.0339(6) Uani 1 1 d . B 2
H41A H 0.0933 0.4433 0.6949 0.041 Uiso 1 1 calc R B 2
H41B H 0.1340 0.3657 0.7344 0.041 Uiso 1 1 calc R B 2
O2 O 0.17732(11) 0.52283(10) 0.58242(9) 0.0326(4) Uani 1 1 d D B 2
C42 C 0.08756(18) 0.53617(18) 0.56846(16) 0.0423(7) Uani 1 1 d D B 2
H42A H 0.0704 0.5885 0.5910 0.051 Uiso 1 1 calc R B 2
H42B H 0.0556 0.4914 0.5914 0.051 Uiso 1 1 calc R B 2
C43 C 0.06482(19) 0.53908(19) 0.48919(17) 0.0473(7) Uani 1 1 d D B 2
H43A H 0.0893 0.4911 0.4645 0.057 Uiso 1 1 calc R B 2
H43B H 0.0881 0.5895 0.4674 0.057 Uiso 1 1 calc R B 2
C44 C -0.0313(2) 0.5383(2) 0.4798(2) 0.0692(11) Uani 1 1 d D B 2
H44A H -0.0538 0.4869 0.4989 0.104 Uiso 1 1 calc R B 2
H44B H -0.0450 0.5426 0.4291 0.104 Uiso 1 1 calc R B 2
H44C H -0.0555 0.5849 0.5055 0.104 Uiso 1 1 calc R B 2
O3 O 0.28514(10) 0.66338(10) 0.47650(8) 0.0268(4) Uani 1 1 d D B 2
C45 C 0.30455(17) 0.68686(15) 0.40268(12) 0.0313(6) Uani 1 1 d D B 2
H45A H 0.3086 0.6370 0.3726 0.038 Uiso 1 1 calc R B 2
H45B H 0.3587 0.7158 0.4010 0.038 Uiso 1 1 calc R B 2
C46 C 0.23530(18) 0.74352(15) 0.37418(15) 0.0371(6) Uani 1 1 d D B 2
H46A H 0.1809 0.7164 0.3819 0.044 Uiso 1 1 calc R B 2
H46B H 0.2429 0.7504 0.3222 0.044 Uiso 1 1 calc R B 2
C47 C 0.2332(2) 0.82933(17) 0.40930(17) 0.0498(8) Uani 1 1 d D B 2
H47A H 0.2204 0.8235 0.4601 0.075 Uiso 1 1 calc R B 2
H47B H 0.1903 0.8630 0.3864 0.075 Uiso 1 1 calc R B 2
H47C H 0.2874 0.8559 0.4037 0.075 Uiso 1 1 calc R B 2
O4 O 0.25752(11) 0.70608(11) 0.63469(10) 0.0369(4) Uani 0.66 1 d PD C 3
C48 C 0.1759(3) 0.7372(3) 0.6220(3) 0.0312(10) Uani 0.66 1 d PD C 3
H48A H 0.1372 0.7121 0.6568 0.037 Uiso 0.66 1 calc PR C 3
H48B H 0.1579 0.7201 0.5738 0.037 Uiso 0.66 1 calc PR C 3
C49 C 0.1697(3) 0.8315(3) 0.6277(3) 0.0351(10) Uani 0.66 1 d PD C 3
H49A H 0.2094 0.8579 0.5945 0.042 Uiso 0.66 1 calc PR C 3
H49B H 0.1829 0.8496 0.6768 0.042 Uiso 0.66 1 calc PR C 3
C50 C 0.0772(8) 0.8563(11) 0.6077(9) 0.055(4) Uani 0.66 1 d PD C 3
H50A H 0.0636 0.8348 0.5604 0.083 Uiso 0.66 1 calc PR C 3
H50B H 0.0721 0.9164 0.6075 0.083 Uiso 0.66 1 calc PR C 3
H50C H 0.0388 0.8332 0.6430 0.083 Uiso 0.66 1 calc PR C 3
O4B O 0.25752(11) 0.70608(11) 0.63469(10) 0.0369(4) Uani 0.34 1 d PD D 4
C48B C 0.1977(6) 0.7716(6) 0.6038(5) 0.039(2) Uani 0.34 1 d PD D 4
H48C H 0.2318 0.8186 0.5874 0.046 Uiso 0.34 1 calc PR D 4
H48D H 0.1707 0.7477 0.5612 0.046 Uiso 0.34 1 calc PR D 4
C49B C 0.1297(6) 0.8054(7) 0.6516(5) 0.050(2) Uani 0.34 1 d PD D 4
H49C H 0.1558 0.8320 0.6934 0.060 Uiso 0.34 1 calc PR D 4
H49D H 0.0957 0.7589 0.6693 0.060 Uiso 0.34 1 calc PR D 4
C50B C 0.0715(15) 0.8684(17) 0.6145(13) 0.037(5) Uani 0.34 1 d PD D 4
H50D H 0.0448 0.8425 0.5734 0.055 Uiso 0.34 1 calc PR D 4
H50E H 0.1042 0.9158 0.5986 0.055 Uiso 0.34 1 calc PR D 4
H50F H 0.0288 0.8867 0.6483 0.055 Uiso 0.34 1 calc PR D 4
O5 O 0.10891(11) 0.58507(10) 0.73886(9) 0.0335(4) Uani 0.72 1 d PD E 5
C51 C 0.0483(2) 0.5727(3) 0.7966(2) 0.0382(10) Uani 0.72 1 d PD E 5
H51A H 0.0594 0.6116 0.8361 0.046 Uiso 0.72 1 calc PR E 5
H51B H 0.0525 0.5160 0.8154 0.046 Uiso 0.72 1 calc PR E 5
C52 C -0.0392(3) 0.5878(3) 0.7660(3) 0.0416(10) Uani 0.72 1 d PD E 5
H52A H -0.0808 0.5766 0.8037 0.050 Uiso 0.72 1 calc PR E 5
H52B H -0.0491 0.5484 0.7268 0.050 Uiso 0.72 1 calc PR E 5
C53 C -0.0527(3) 0.6757(3) 0.7377(3) 0.0487(11) Uani 0.72 1 d PD E 5
H53A H -0.0384 0.7154 0.7749 0.073 Uiso 0.72 1 calc PR E 5
H53B H -0.1111 0.6827 0.7241 0.073 Uiso 0.72 1 calc PR E 5
H53C H -0.0171 0.6847 0.6960 0.073 Uiso 0.72 1 calc PR E 5
O5B O 0.10891(11) 0.58507(10) 0.73886(9) 0.0335(4) Uani 0.28 1 d PD F 6
C51B C 0.0617(7) 0.6098(7) 0.8058(6) 0.0382(10) Uani 0.28 1 d PD F 6
H51C H 0.0977 0.6445 0.8363 0.046 Uiso 0.28 1 calc PR F 6
H51D H 0.0462 0.5601 0.8332 0.046 Uiso 0.28 1 calc PR F 6
C52B C -0.0174(6) 0.6580(7) 0.7851(6) 0.048(3) Uani 0.28 1 d PD F 6
H52C H -0.0473 0.6742 0.8291 0.058 Uiso 0.28 1 calc PR F 6
H52D H -0.0011 0.7089 0.7598 0.058 Uiso 0.28 1 calc PR F 6
C53B C -0.0766(9) 0.6082(13) 0.7374(9) 0.082(6) Uani 0.28 1 d PD F 6
H53D H -0.1232 0.6431 0.7225 0.123 Uiso 0.28 1 calc PR F 6
H53E H -0.0980 0.5609 0.7640 0.123 Uiso 0.28 1 calc PR F 6
H53F H -0.0465 0.5889 0.6952 0.123 Uiso 0.28 1 calc PR F 6
O1 O 0.43054(12) 0.21438(12) 0.51502(10) 0.0404(4) Uani 1 1 d D . .
P P 0.25173(5) 0.15887(4) 0.54234(4) 0.03145(15) Uani 1 1 d . . .
B B 0.1478(2) 0.1060(2) 0.5314(2) 0.0512(9) Uani 1 1 d . B .
H0A H 0.1178(6) 0.1285(4) 0.4844(8) 0.077 Uiso 1 1 calc R . .
H0B H 0.1097(7) 0.1185(3) 0.5768(8) 0.077 Uiso 1 1 calc R . .
H0C H 0.1572(3) 0.0412(11) 0.5267(2) 0.077 Uiso 1 1 calc R . .
Cl Cl 0.52004(4) 0.86557(3) 0.81482(3) 0.02954(13) Uani 1 1 d . . .

loop_
_atom_site_aniso_label
_atom_site_aniso_U_11
_atom_site_aniso_U_22
_atom_site_aniso_U_33
_atom_site_aniso_U_23
_atom_site_aniso_U_13
_atom_site_aniso_U_12
C1 0.0380(15) 0.0249(12) 0.0280(13) 0.0066(10) -0.0010(11) -0.0018(10)
C2 0.0460(16) 0.0301(12) 0.0318(14) 0.0045(11) -0.0045(12) -0.0057(12)
C3 0.0550(18) 0.0415(14) 0.0339(15) 0.0039(13) -0.0133(13) -0.0031(14)
C4 0.0539(18) 0.0430(15) 0.0275(14) 0.0081(12) -0.0036(13) 0.0110(14)
C5 0.0549(18) 0.0274(13) 0.0359(16) 0.0088(11) 0.0029(14) 0.0067(12)
C6 0.0442(16) 0.0277(12) 0.0339(14) 0.0047(11) -0.0015(12) -0.0018(11)
C7 0.0484(16) 0.0195(11) 0.0288(13) 0.0006(10) -0.0084(12) 0.0005(11)
C8 0.0551(18) 0.0265(12) 0.0435(16) 0.0010(12) -0.0140(14) 0.0064(12)
C9 0.073(2) 0.0438(16) 0.0364(16) -0.0155(13) -0.0155(16) 0.0231(16)
C10 0.070(2) 0.0484(17) 0.0282(15) -0.0047(13) -0.0024(14) 0.0288(16)
C11 0.0536(18) 0.0334(13) 0.0362(15) 0.0045(12) 0.0020(13) 0.0154(13)
C12 0.0500(17) 0.0255(12) 0.0278(13) 0.0020(10) -0.0042(12) 0.0036(11)
C13 0.042(4) 0.114(8) 0.038(4) -0.035(4) 0.006(3) -0.029(5)
C13B 0.034(5) 0.079(8) 0.109(13) -0.027(7) -0.015(7) -0.012(6)
C14 0.0299(13) 0.0293(11) 0.0264(12) 0.0055(10) -0.0059(11) -0.0039(10)
C15 0.0325(14) 0.0277(11) 0.0237(12) 0.0031(10) -0.0023(10) -0.0032(10)
C16 0.0330(13) 0.0248(10) 0.0216(11) 0.0043(9) -0.0037(11) -0.0035(10)
C17 0.0331(14) 0.0247(11) 0.0263(13) 0.0050(10) -0.0025(11) 0.0003(10)
C18 0.0287(13) 0.0331(13) 0.0261(12) 0.0054(10) 0.0010(10) -0.0021(10)
C19 0.0312(14) 0.0315(12) 0.0274(13) 0.0100(10) -0.0002(11) -0.0055(11)
C20 0.0404(14) 0.0258(11) 0.0187(12) 0.0022(9) -0.0010(10) -0.0025(10)
C21 0.0351(14) 0.0276(12) 0.0164(11) 0.0040(9) 0.0025(10) -0.0013(10)
C22 0.0299(13) 0.0287(12) 0.0152(11) 0.0029(9) 0.0024(10) 0.0015(10)
C23 0.0321(13) 0.0254(10) 0.0176(11) 0.0016(9) 0.0032(10) -0.0005(10)
C24 0.0321(13) 0.0352(13) 0.0248(12) -0.0010(10) -0.0003(11) -0.0054(11)
C25 0.0331(14) 0.0384(13) 0.0274(13) 0.0029(11) 0.0001(11) 0.0056(11)
C26 0.0391(15) 0.0247(11) 0.0261(13) 0.0002(10) 0.0027(11) 0.0045(10)
C27 0.0400(15) 0.0269(11) 0.0213(12) 0.0008(9) 0.0040(11) -0.0034(11)
C28 0.0385(14) 0.0247(11) 0.0238(12) -0.0007(10) 0.0025(11) 0.0009(10)
C29 0.0377(14) 0.0261(11) 0.0252(13) 0.0001(10) -0.0011(11) 0.0009(10)
C30 0.0353(13) 0.0261(11) 0.0248(12) 0.0022(10) 0.0028(11) 0.0082(10)
C31 0.0449(15) 0.0261(11) 0.0205(12) 0.0007(10) 0.0026(11) 0.0093(11)
C32 0.0365(14) 0.0247(11) 0.0272(13) -0.0032(10) -0.0055(11) 0.0061(10)
C33 0.0374(14) 0.0255(11) 0.0270(12) -0.0010(10) 0.0028(11) 0.0024(10)
C34 0.0368(15) 0.0334(12) 0.0228(12) 0.0012(10) 0.0059(11) 0.0058(11)
C35 0.0335(13) 0.0339(12) 0.0200(11) 0.0050(9) 0.0065(11) 0.0054(11)
C36 0.0286(13) 0.0377(13) 0.0215(12) 0.0094(11) 0.0061(10) 0.0059(11)
C37 0.0338(14) 0.0340(12) 0.0226(12) 0.0088(10) 0.0051(11) 0.0011(11)
C38 0.0362(14) 0.0304(12) 0.0310(14) 0.0074(11) 0.0034(12) 0.0058(11)
C39 0.0333(14) 0.0388(14) 0.0298(14) 0.0073(11) 0.0008(11) 0.0077(12)
C40 0.0352(14) 0.0360(13) 0.0245(13) 0.0031(11) 0.0033(11) 0.0014(11)
C41 0.0361(15) 0.0360(13) 0.0295(14) 0.0088(11) 0.0057(11) 0.0010(11)
O2 0.0394(11) 0.0282(8) 0.0304(10) 0.0062(7) 0.0027(8) 0.0033(8)
C42 0.0404(17) 0.0412(15) 0.0452(17) 0.0142(13) 0.0062(13) 0.0087(13)
C43 0.0467(18) 0.0442(16) 0.0510(19) 0.0179(14) -0.0089(15) -0.0042(14)
C44 0.049(2) 0.0559(19) 0.103(3) 0.046(2) -0.019(2) -0.0092(16)
O3 0.0327(9) 0.0292(8) 0.0186(8) 0.0049(7) -0.0004(7) 0.0033(7)
C45 0.0464(16) 0.0317(12) 0.0158(11) 0.0035(10) -0.0007(11) 0.0012(11)
C46 0.0438(17) 0.0352(13) 0.0322(14) 0.0082(11) -0.0066(12) 0.0003(12)
C47 0.059(2) 0.0433(15) 0.0474(18) 0.0045(14) -0.0063(15) 0.0126(15)
O4 0.0369(10) 0.0403(9) 0.0335(10) 0.0018(8) -0.0047(8) -0.0060(9)
C48 0.033(3) 0.035(2) 0.026(3) 0.0012(19) 0.0009(19) -0.0073(19)
C49 0.041(3) 0.035(2) 0.029(2) -0.0037(19) -0.002(2) -0.002(2)
C50 0.055(6) 0.051(7) 0.060(7) 0.006(5) 0.002(5) 0.016(5)
O4B 0.0369(10) 0.0403(9) 0.0335(10) 0.0018(8) -0.0047(8) -0.0060(9)
C48B 0.042(6) 0.053(6) 0.021(5) 0.010(4) 0.000(4) -0.002(5)
C49B 0.050(6) 0.057(6) 0.043(6) 0.001(5) -0.006(5) 0.005(5)
C50B 0.062(13) 0.032(7) 0.017(6) 0.004(5) -0.012(6) 0.000(7)
O5 0.0310(9) 0.0396(9) 0.0297(9) 0.0084(8) 0.0061(8) 0.0080(8)
C51 0.032(2) 0.043(3) 0.039(2) 0.013(2) 0.0138(16) 0.000(2)
C52 0.032(3) 0.041(2) 0.052(3) -0.009(2) 0.012(2) -0.0038(19)
C53 0.034(2) 0.053(3) 0.059(3) -0.007(2) -0.001(2) 0.014(2)
O5B 0.0310(9) 0.0396(9) 0.0297(9) 0.0084(8) 0.0061(8) 0.0080(8)
C51B 0.032(2) 0.043(3) 0.039(2) 0.013(2) 0.0138(16) 0.000(2)
C52B 0.042(6) 0.055(7) 0.047(7) -0.014(6) 0.004(5) 0.009(6)
C53B 0.065(11) 0.121(16) 0.060(10) -0.047(11) -0.017(8) 0.014(10)
O1 0.0410(11) 0.0455(10) 0.0346(11) -0.0061(9) 0.0010(9) -0.0066(9)
P 0.0402(4) 0.0247(3) 0.0294(3) 0.0055(3) -0.0075(3) -0.0073(3)
B 0.046(2) 0.058(2) 0.050(2) 0.0245(18) -0.0022(17) -0.0075(17)
Cl 0.0327(3) 0.0281(3) 0.0278(3) -0.0015(2) -0.0054(3) -0.0013(2)

loop_
_atom_type_symbol
_atom_type_description
_atom_type_scat_dispersion_real
_atom_type_scat_dispersion_imag
_atom_type_scat_source
C C 0.0033 0.0016 'International Tables Vol C Tables 4.2.6.8 and 6.1.1.4'
H H 0.0000 0.0000 'International Tables Vol C Tables 4.2.6.8 and 6.1.1.4'
O O 0.0106 0.0060 'International Tables Vol C Tables 4.2.6.8 and 6.1.1.4'
P P 0.1023 0.0942 'International Tables Vol C Tables 4.2.6.8 and 6.1.1.4'
B B 0.0013 0.0007 'International Tables Vol C Tables 4.2.6.8 and 6.1.1.4'
Cl Cl 0.1484 0.1585 'International Tables Vol C Tables 4.2.6.8 and 6.1.1.4'

loop_
_geom_angle_atom_site_label_1
_geom_angle_atom_site_label_2
_geom_angle_atom_site_label_3
_geom_angle
C2 C1 C6 118.9(2)
C2 C1 P 123.13(18)
C6 C1 P 118.0(2)
C3 C2 C1 120.5(2)
C3 C2 H2 119.7
C1 C2 H2 119.7
C2 C3 C4 120.0(3)
C2 C3 H3 120.0
C4 C3 H3 120.0
C5 C4 C3 120.0(3)
C5 C4 H4 120.0
C3 C4 H4 120.0
C4 C5 C6 120.0(2)
C4 C5 H5 120.0
C6 C5 H5 120.0
C5 C6 C1 120.6(3)
C5 C6 H6 119.7
C1 C6 H6 119.7
C12 C7 C8 118.1(2)
C12 C7 P 123.20(19)
C8 C7 P 118.7(2)
C9 C8 C7 121.2(3)
C9 C8 H8 119.4
C7 C8 H8 119.4
C10 C9 C8 119.4(3)
C10 C9 H9 120.3
C8 C9 H9 120.3
C9 C10 C11 121.2(3)
C9 C10 H10 119.4
C11 C10 H10 119.4
C10 C11 C12 119.5(3)
C10 C11 H11 120.2
C12 C11 H11 120.2
O1 C12 C11 123.6(3)
O1 C12 C7 115.9(2)
C11 C12 C7 120.5(2)
O1 C13 H13A 109.5
O1 C13 H13B 109.5
H13A C13 H13B 109.5
O1 C13 H13C 109.5
H13A C13 H13C 109.5
H13B C13 H13C 109.5
O1 C13B H13D 109.5
O1 C13B H13E 109.5
H13D C13B H13E 109.5
O1 C13B H13F 109.5
H13D C13B H13F 109.5
H13E C13B H13F 109.5
C19 C14 C15 118.5(2)
C19 C14 P 118.05(17)
C15 C14 P 123.36(19)
C16 C15 C14 121.8(2)
C16 C15 H15 119.1
C14 C15 H15 119.1
C15 C16 C17 117.8(2)
C15 C16 C20 121.7(2)
C17 C16 C20 120.3(2)
O2 C17 C16 118.5(2)
O2 C17 C18 119.4(2)
C16 C17 C18 122.0(2)
C19 C18 C17 117.7(2)
C19 C18 C41 121.5(2)
C17 C18 C41 120.6(2)
C18 C19 C14 121.6(2)
C18 C19 H19 119.2
C14 C19 H19 119.2
C16 C20 C21 111.01(19)
C16 C20 H20A 109.4
C21 C20 H20A 109.4
C16 C20 H20B 109.4
C21 C20 H20B 109.4
H20A C20 H20B 108.0
C26 C21 C22 117.9(2)
C26 C21 C20 119.9(2)
C22 C21 C20 122.1(2)
C23 C22 C21 121.4(2)
C23 C22 O3 118.84(19)
C21 C22 O3 119.7(2)
C24 C23 C22 118.9(2)
C24 C23 C27 119.1(2)
C22 C23 C27 122.0(2)
C25 C24 C23 120.6(2)
C25 C24 H24 119.7
C23 C24 H24 119.7
C24 C25 C26 119.6(2)
C24 C25 H25 120.2
C26 C25 H25 120.2
C25 C26 C21 121.2(2)
C25 C26 H26 119.4
C21 C26 H26 119.4
C28 C27 C23 110.94(19)
C28 C27 H27A 109.5
C23 C27 H27A 109.5
C28 C27 H27B 109.5
C23 C27 H27B 109.5
H27A C27 H27B 108.0
C33 C28 C29 118.6(2)
C33 C28 C27 121.4(2)
C29 C28 C27 120.0(2)
C30 C29 C28 121.6(2)
C31 C30 C29 118.7(2)
C31 C30 C34 119.9(2)
C29 C30 C34 121.0(2)
C32 C31 C30 120.1(2)
C32 C31 H31 119.9
C30 C31 H31 119.9
C31 C32 C33 121.1(2)
C31 C32 Cl 118.78(19)
C33 C32 Cl 120.1(2)
C28 C33 C32 119.6(2)
C28 C33 H33 120.2
C32 C33 H33 120.2
C30 C34 C35 108.04(19)
C30 C34 H34A 110.1
C35 C34 H34A 110.1
C30 C34 H34B 110.1
C35 C34 H34B 110.1
H34A C34 H34B 108.4
C40 C35 C36 118.3(2)
C40 C35 C34 119.7(2)
C36 C35 C34 121.9(2)
C35 C36 C37 121.8(2)
C38 C37 C36 117.7(2)
C38 C37 C41 120.0(2)
C36 C37 C41 122.3(2)
C39 C38 C37 121.3(2)
C39 C38 H38 119.4
C37 C38 H38 119.4
C40 C39 C38 119.7(2)
C40 C39 H39 120.2
C38 C39 H39 120.2
C39 C40 C35 121.1(2)
C39 C40 H40 119.4
C35 C40 H40 119.4
C37 C41 C18 111.2(2)
C37 C41 H41A 109.4
C18 C41 H41A 109.4
C37 C41 H41B 109.4
C18 C41 H41B 109.4
H41A C41 H41B 108.0
C17 O2 C42 112.5(2)
O2 C42 C43 114.1(2)
O2 C42 H42A 108.7
C43 C42 H42A 108.7
O2 C42 H42B 108.7
C43 C42 H42B 108.7
H42A C42 H42B 107.6
C42 C43 C44 110.3(3)
C42 C43 H43A 109.6
C44 C43 H43A 109.6
C42 C43 H43B 109.6
C44 C43 H43B 109.6
H43A C43 H43B 108.1
C43 C44 H44A 109.5
C43 C44 H44B 109.5
H44A C44 H44B 109.5
C43 C44 H44C 109.5
H44A C44 H44C 109.5
H44B C44 H44C 109.5
C22 O3 C45 111.60(17)
O3 C45 C46 109.2(2)
O3 C45 H45A 109.8
C46 C45 H45A 109.8
O3 C45 H45B 109.8
C46 C45 H45B 109.8
H45A C45 H45B 108.3
C45 C46 C47 114.1(2)
C45 C46 H46A 108.7
C47 C46 H46A 108.7
C45 C46 H46B 108.7
C47 C46 H46B 108.7
H46A C46 H46B 107.6
C46 C47 H47A 109.5
C46 C47 H47B 109.5
H47A C47 H47B 109.5
C46 C47 H47C 109.5
H47A C47 H47C 109.5
H47B C47 H47C 109.5
O4 C48 C49 113.7(4)
O4 C48 H48A 108.8
C49 C48 H48A 108.8
O4 C48 H48B 108.8
C49 C48 H48B 108.8
H48A C48 H48B 107.7
C48 C49 C50 107.4(8)
C48 C49 H49A 110.2
C50 C49 H49A 110.2
C48 C49 H49B 110.2
C50 C49 H49B 110.2
H49A C49 H49B 108.5
C49B C48B H48C 107.7
C49B C48B H48D 107.7
H48C C48B H48D 107.1
C48B C49B C50B 114.1(12)
C48B C49B H49C 108.7
C50B C49B H49C 108.7
C48B C49B H49D 108.7
C50B C49B H49D 108.7
H49C C49B H49D 107.6
O5 C51 C52 108.0(3)
O5 C51 H51A 110.1
C52 C51 H51A 110.1
O5 C51 H51B 110.1
C52 C51 H51B 110.1
H51A C51 H51B 108.4
C51 C52 C53 113.9(4)
C51 C52 H52A 108.8
C53 C52 H52A 108.8
C51 C52 H52B 108.8
C53 C52 H52B 108.8
H52A C52 H52B 107.7
C52B C51B H51C 109.7
C52B C51B H51D 109.7
H51C C51B H51D 108.2
C53B C52B C51B 112.9(10)
C53B C52B H52C 109.0
C51B C52B H52C 109.0
C53B C52B H52D 109.0
C51B C52B H52D 109.0
H52C C52B H52D 107.8
C52B C53B H53D 109.5
C52B C53B H53E 109.5
H53D C53B H53E 109.5
C52B C53B H53F 109.5
H53D C53B H53F 109.5
H53E C53B H53F 109.5
C12 O1 C13 116.0(4)
C12 O1 C13B 119.5(6)
C13 O1 C13B 30.1(6)
C7 P C14 107.88(11)
C7 P C1 108.89(12)
C14 P C1 106.27(11)
C7 P B 110.36(15)
C14 P B 112.36(15)
C1 P B 110.91(13)
P B H0A 109.5
P B H0B 109.5
H0A B H0B 109.5
P B H0C 109.5
H0A B H0C 109.5
H0B B H0C 109.5

loop_
_geom_bond_atom_site_label_1
_geom_bond_atom_site_label_2
_geom_bond_distance
C1 C2 1.389(3)
C1 C6 1.392(3)
C1 P 1.819(2)
C2 C3 1.384(4)
C2 H2 0.9300
C3 C4 1.384(4)
C3 H3 0.9300
C4 C5 1.381(4)
C4 H4 0.9300
C5 C6 1.384(4)
C5 H5 0.9300
C6 H6 0.9300
C7 C12 1.397(4)
C7 C8 1.405(3)
C7 P 1.811(3)
C8 C9 1.388(4)
C8 H8 0.9300
C9 C10 1.365(5)
C9 H9 0.9300
C10 C11 1.390(4)
C10 H10 0.9300
C11 C12 1.391(4)
C11 H11 0.9300
C12 O1 1.357(3)
C13 O1 1.380(9)
C13 H13A 0.9600
C13 H13B 0.9600
C13 H13C 0.9600
C13B O1 1.511(12)
C13B H13D 0.9600
C13B H13E 0.9600
C13B H13F 0.9600
C14 C19 1.395(3)
C14 C15 1.398(3)
C14 P 1.819(2)
C15 C16 1.390(3)
C15 H15 0.9300
C16 C17 1.392(3)
C16 C20 1.515(3)
C17 O2 1.383(3)
C17 C18 1.407(3)
C18 C19 1.390(3)
C18 C41 1.516(3)
C19 H19 0.9300
C20 C21 1.519(3)
C20 H20A 0.9700
C20 H20B 0.9700
C21 C26 1.391(3)
C21 C22 1.395(3)
C22 C23 1.392(3)
C22 O3 1.396(3)
C23 C24 1.386(3)
C23 C27 1.526(3)
C24 C25 1.382(3)
C24 H24 0.9300
C25 C26 1.387(4)
C25 H25 0.9300
C26 H26 0.9300
C27 C28 1.516(3)
C27 H27A 0.9700
C27 H27B 0.9700
C28 C33 1.393(3)
C28 C29 1.402(4)
C29 C30 1.396(3)
C30 C31 1.386(4)
C30 C34 1.511(3)
C31 C32 1.386(3)
C31 H31 0.9300
C32 C33 1.394(3)
C32 Cl 1.753(2)
C33 H33 0.9300
C34 C35 1.529(3)
C34 H34A 0.9700
C34 H34B 0.9700
C35 C40 1.389(3)
C35 C36 1.394(4)
C36 C37 1.403(3)
C37 C38 1.392(3)
C37 C41 1.511(4)
C38 C39 1.385(4)
C38 H38 0.9300
C39 C40 1.382(3)
C39 H39 0.9300
C40 H40 0.9300
C41 H41A 0.9700
C41 H41B 0.9700
O2 C42 1.453(3)
C42 C43 1.502(4)
C42 H42A 0.9700
C42 H42B 0.9700
C43 C44 1.524(4)
C43 H43A 0.9700
C43 H43B 0.9700
C44 H44A 0.9600
C44 H44B 0.9600
C44 H44C 0.9600
O3 C45 1.441(3)
C45 C46 1.510(3)
C45 H45A 0.9700
C45 H45B 0.9700
C46 C47 1.513(4)
C46 H46A 0.9700
C46 H46B 0.9700
C47 H47A 0.9600
C47 H47B 0.9600
C47 H47C 0.9600
O4 C48 1.397(5)
C48 C49 1.511(5)
C48 H48A 0.9700
C48 H48B 0.9700
C49 C50 1.553(10)
C49 H49A 0.9700
C49 H49B 0.9700
C50 H50A 0.9600
C50 H50B 0.9600
C50 H50C 0.9600
C48B C49B 1.486(10)
C48B H48C 0.9700
C48B H48D 0.9700
C49B C50B 1.521(13)
C49B H49C 0.9700
C49B H49D 0.9700
C50B H50D 0.9600
C50B H50E 0.9600
C50B H50F 0.9600
O5 C51 1.442(4)
C51 C52 1.508(6)
C51 H51A 0.9700
C51 H51B 0.9700
C52 C53 1.509(6)
C52 H52A 0.9700
C52 H52B 0.9700
C53 H53A 0.9600
C53 H53B 0.9600
C53 H53C 0.9600
C51B C52B 1.513(11)
C51B H51C 0.9700
C51B H51D 0.9700
C52B C53B 1.506(12)
C52B H52C 0.9700
C52B H52D 0.9700
C53B H53D 0.9600
C53B H53E 0.9600
C53B H53F 0.9600
P B 1.852(3)
B H0A 1.0480
B H0B 1.0480
B H0C 1.0480
